data_4133323
loop_
_publ_author_name
'Zhai, Feng'
'Bukhryakov, Konstantin V.'
'Schrock, Richard R.'
'Hoveyda, Amir H.'
'Tsay, Charlene'
'M\"uller, Peter'

_publ_section_title
;
 Syntheses of Molybdenum Oxo Benzylidene Complexes.
;
_journal_issue 42
_journal_name_full 'Journal of the American Chemical Society'
_journal_page_first 13609
_journal_page_last 13613
_journal_paper_doi 10.1021/jacs.8b09616
_journal_volume 140
_journal_year 2018
_chemical_formula_moiety 'C56 H58 Mo O4, C6 H18 O Si2'
_chemical_formula_sum 'C62 H76 Mo O5 Si2'
_chemical_formula_weight 1053.34
_space_group_crystal_system monoclinic
_space_group_IT_number 14
_space_group_name_Hall '-P 2yn'
_space_group_name_H-M_alt 'P 1 21/n 1'
_atom_sites_solution_hydrogens mixed
_atom_sites_solution_primary direct
_atom_sites_solution_secondary difmap
_audit_creation_method SHELXL-2017/2
_cell_angle_alpha 90
_cell_angle_beta 90.062(2)
_cell_angle_gamma 90
_cell_formula_units_Z 4
_cell_length_a 11.0925(7)
_cell_length_b 15.0304(10)
_cell_length_c 34.812(3)
_cell_measurement_reflns_used 9590
_cell_measurement_temperature 100(2)
_cell_measurement_theta_max 31.47
_cell_measurement_theta_min 2.28
_cell_volume 5804.0(7)
_computing_cell_refinement 'SAINT 8.38A (Bruker-AXS, 2017)'
_computing_data_collection 'APEX3 v2017.3.0 (Bruker-AXS, 2017)'
_computing_data_reduction 'SAINT 8.38A (Bruker-AXS, 2017)'
_computing_molecular_graphics 'Bruker SHELXTL'
_computing_publication_material 'Bruker SHELXTL'
_computing_structure_refinement 'SHELXL-2017/2 (Sheldrick, 2017)'
_computing_structure_solution 'SHELXT-2015 (Sheldrick, 2015)'
_diffrn_ambient_temperature 100(2)
_diffrn_detector_area_resol_mean 7.4
_diffrn_measured_fraction_theta_full 1.000
_diffrn_measured_fraction_theta_max 1.000
_diffrn_measurement_device_type 'Bruker Photon2 CPAD'
_diffrn_measurement_method '\f and \w scans'
_diffrn_radiation_type MoK\a
_diffrn_radiation_wavelength 0.71073
_diffrn_reflns_av_R_equivalents 0.0445
_diffrn_reflns_av_unetI/netI 0.0174
_diffrn_reflns_Laue_measured_fraction_full 1.000
_diffrn_reflns_Laue_measured_fraction_max 1.000
_diffrn_reflns_limit_h_max 16
_diffrn_reflns_limit_h_min -16
_diffrn_reflns_limit_k_max 22
_diffrn_reflns_limit_k_min -22
_diffrn_reflns_limit_l_max 51
_diffrn_reflns_limit_l_min -51
_diffrn_reflns_number 308954
_diffrn_reflns_point_group_measured_fraction_full 1.000
_diffrn_reflns_point_group_measured_fraction_max 1.000
_diffrn_reflns_theta_full 25.242
_diffrn_reflns_theta_max 31.506
_diffrn_reflns_theta_min 1.790
_diffrn_source 'I\mS micro-focus sealed tube, multilayer optics'
_exptl_absorpt_coefficient_mu 0.313
_exptl_absorpt_correction_T_max 0.7462
_exptl_absorpt_correction_T_min 0.6911
_exptl_absorpt_correction_type multi-scan
_exptl_absorpt_process_details 'SADABS (Herbst-Irmer et al., 2015)'
_exptl_crystal_colour blue
_exptl_crystal_density_diffrn 1.205
_exptl_crystal_density_method 'not measured'
_exptl_crystal_description block
_exptl_crystal_F_000 2232
_exptl_crystal_size_max 0.245
_exptl_crystal_size_mid 0.140
_exptl_crystal_size_min 0.085
_refine_diff_density_max 0.696
_refine_diff_density_min -0.908
_refine_diff_density_rms 0.065
_refine_ls_extinction_method none
_refine_ls_goodness_of_fit_ref 1.210
_refine_ls_hydrogen_treatment mixed
_refine_ls_matrix_type full
_refine_ls_number_parameters 1231
_refine_ls_number_reflns 19319
_refine_ls_number_restraints 4154
_refine_ls_restrained_S_all 1.128
_refine_ls_R_factor_all 0.0506
_refine_ls_R_factor_gt 0.0458
_refine_ls_shift/su_max 0.001
_refine_ls_shift/su_mean 0.000
_refine_ls_structure_factor_coef Fsqd
_refine_ls_weighting_details 'w=1/[\s^2^(Fo^2^)+(0.0330P)^2^+5.5429P] where P=(Fo^2^+2Fc^2^)/3'
_refine_ls_weighting_scheme calc
_refine_ls_wR_factor_gt 0.1139
_refine_ls_wR_factor_ref 0.1162
_reflns_Friedel_coverage 0.000
_reflns_number_gt 17682
_reflns_number_total 19319
_reflns_threshold_expression 'I > 2\s(I)'
_cod_data_source_file ja8b09616_si_003.cif
_cod_data_source_block P18073
_cod_original_sg_symbol_H-M 'P 21/n'
_cod_database_code 4133323
_shelx_shelxl_version_number 2017/2
_shelx_space_group_comment
; 
The symmetry employed for this shelxl refinement is uniquely defined 
by the following loop, which should always be used as a source of 
symmetry information in preference to the above space-group names. 
They are only intended as comments. 
;
_shelx_estimated_absorpt_t_min 0.927
_shelx_estimated_absorpt_t_max 0.974

loop_
_space_group_symop_operation_xyz
'x, y, z'
'-x+1/2, y+1/2, -z+1/2'
'-x, -y, -z'
'x-1/2, -y-1/2, z-1/2'

loop_
_atom_site_label
_atom_site_type_symbol
_atom_site_fract_x
_atom_site_fract_y
_atom_site_fract_z
_atom_site_U_iso_or_equiv
_atom_site_adp_type
_atom_site_occupancy
_atom_site_site_symmetry_order
_atom_site_calc_flag
_atom_site_refinement_flags_posn
_atom_site_refinement_flags_adp
_atom_site_refinement_flags_occupancy
_atom_site_disorder_assembly
_atom_site_disorder_group
O2 O 0.50700(13) 0.44052(10) 0.59624(4) 0.0256(3) Uani 0.8448(6) 1 d D U P A 1
Mo1 Mo 0.44852(2) 0.37534(2) 0.63030(2) 0.01837(4) Uani 0.8448(6) 1 d D U P A 1
O3 O 0.3573(2) 0.44919(14) 0.66441(8) 0.0200(4) Uani 0.8448(6) 1 d D U P A 1
C11 C 0.2443(2) 0.48302(15) 0.66885(7) 0.0186(4) Uani 0.8448(6) 1 d D U P A 1
C12 C 0.1893(2) 0.52918(17) 0.63848(7) 0.0205(4) Uani 0.8448(6) 1 d D U P A 1
C13 C 0.0740(2) 0.5650(2) 0.64440(8) 0.0242(5) Uani 0.8448(6) 1 d D U P A 1
H13 H 0.034548 0.594725 0.623837 0.029 Uiso 0.8448(6) 1 calc R U P A 1
C14 C 0.0164(2) 0.5580(2) 0.67958(8) 0.0266(5) Uani 0.8448(6) 1 d D U P A 1
H14 H -0.061750 0.582566 0.683081 0.032 Uiso 0.8448(6) 1 calc R U P A 1
C15 C 0.0740(2) 0.5148(2) 0.70957(7) 0.0250(5) Uani 0.8448(6) 1 d D U P A 1
H15 H 0.035380 0.511378 0.733860 0.030 Uiso 0.8448(6) 1 calc R U P A 1
C16 C 0.1881(2) 0.47611(19) 0.70493(7) 0.0212(5) Uani 0.8448(6) 1 d D U P A 1
C17 C 0.2519(2) 0.54694(18) 0.60136(7) 0.0216(5) Uani 0.8448(6) 1 d D U P A 1
C18 C 0.2144(3) 0.5068(2) 0.56688(8) 0.0251(5) Uani 0.8448(6) 1 d D U P A 1
C23 C 0.1135(4) 0.4393(3) 0.56626(11) 0.0310(7) Uani 0.8448(6) 1 d D U P A 1
H23A H 0.035772 0.470129 0.567225 0.047 Uiso 0.8448(6) 1 calc R U P A 1
H23B H 0.121014 0.399799 0.588549 0.047 Uiso 0.8448(6) 1 calc R U P A 1
H23C H 0.118375 0.404055 0.542622 0.047 Uiso 0.8448(6) 1 calc R U P A 1
C19 C 0.2727(4) 0.5286(3) 0.53265(9) 0.0305(6) Uani 0.8448(6) 1 d D U P A 1
H19 H 0.247078 0.500946 0.509496 0.037 Uiso 0.8448(6) 1 calc R U P A 1
C20 C 0.3671(3) 0.5895(3) 0.53134(7) 0.0307(5) Uani 0.8448(6) 1 d D U P A 1
C24 C 0.4292(5) 0.6128(4) 0.49402(9) 0.0452(7) Uani 0.8448(6) 1 d D U P A 1
H24A H 0.503111 0.646279 0.499513 0.068 Uiso 0.8448(6) 1 calc R U P A 1
H24B H 0.375248 0.649274 0.478217 0.068 Uiso 0.8448(6) 1 calc R U P A 1
H24C H 0.449580 0.558130 0.480160 0.068 Uiso 0.8448(6) 1 calc R U P A 1
C21 C 0.4027(4) 0.6289(3) 0.56567(9) 0.0272(6) Uani 0.8448(6) 1 d D U P A 1
H21 H 0.466880 0.670739 0.565351 0.033 Uiso 0.8448(6) 1 calc R U P A 1
C22 C 0.3474(3) 0.6089(3) 0.60047(8) 0.0223(5) Uani 0.8448(6) 1 d D U P A 1
C25 C 0.3919(3) 0.6528(3) 0.63676(10) 0.0271(6) Uani 0.8448(6) 1 d D U P A 1
H25A H 0.448617 0.700427 0.630167 0.041 Uiso 0.8448(6) 1 calc R U P A 1
H25B H 0.432612 0.608648 0.652901 0.041 Uiso 0.8448(6) 1 calc R U P A 1
H25C H 0.323368 0.678027 0.650788 0.041 Uiso 0.8448(6) 1 calc R U P A 1
C26 C 0.2477(2) 0.43193(17) 0.73830(7) 0.0227(4) Uani 0.8448(6) 1 d D U P A 1
C27 C 0.2021(2) 0.35172(18) 0.75288(7) 0.0273(5) Uani 0.8448(6) 1 d D U P A 1
C32 C 0.0946(3) 0.3070(2) 0.73443(10) 0.0355(6) Uani 0.8448(6) 1 d D U P A 1
H32A H 0.076199 0.251813 0.748210 0.053 Uiso 0.8448(6) 1 calc R U P A 1
H32B H 0.113092 0.293320 0.707554 0.053 Uiso 0.8448(6) 1 calc R U P A 1
H32C H 0.024856 0.346930 0.735578 0.053 Uiso 0.8448(6) 1 calc R U P A 1
C28 C 0.2590(3) 0.31263(19) 0.78429(8) 0.0340(6) Uani 0.8448(6) 1 d D U P A 1
H28 H 0.227729 0.258500 0.794239 0.041 Uiso 0.8448(6) 1 calc R U P A 1
C29 C 0.3592(3) 0.3497(2) 0.80148(8) 0.0343(6) Uani 0.8448(6) 1 d D U P A 1
C33 C 0.4210(4) 0.3046(2) 0.83505(9) 0.0503(9) Uani 0.8448(6) 1 d D U P A 1
H33A H 0.365603 0.302093 0.856929 0.075 Uiso 0.8448(6) 1 calc R U P A 1
H33B H 0.493045 0.338544 0.842256 0.075 Uiso 0.8448(6) 1 calc R U P A 1
H33C H 0.444424 0.244129 0.827695 0.075 Uiso 0.8448(6) 1 calc R U P A 1
C30 C 0.4019(3) 0.4299(2) 0.78720(9) 0.0302(5) Uani 0.8448(6) 1 d D U P A 1
H30 H 0.470139 0.456757 0.798946 0.036 Uiso 0.8448(6) 1 calc R U P A 1
C31 C 0.3473(3) 0.4721(2) 0.75611(9) 0.0249(5) Uani 0.8448(6) 1 d D U P A 1
C34 C 0.3932(4) 0.5610(2) 0.74267(13) 0.0292(7) Uani 0.8448(6) 1 d D U P A 1
H34A H 0.438982 0.553210 0.718833 0.044 Uiso 0.8448(6) 1 calc R U P A 1
H34B H 0.445732 0.586705 0.762419 0.044 Uiso 0.8448(6) 1 calc R U P A 1
H34C H 0.324951 0.600922 0.737996 0.044 Uiso 0.8448(6) 1 calc R U P A 1
O4 O 0.57167(14) 0.29837(11) 0.65102(5) 0.0211(3) Uani 0.8448(6) 1 d D U P A 1
C41 C 0.69191(19) 0.28571(17) 0.64498(6) 0.0203(3) Uani 0.8448(6) 1 d D U P A 1
C42 C 0.7296(2) 0.19936(18) 0.63605(10) 0.0219(6) Uani 0.8448(6) 1 d D U P A 1
C43 C 0.8533(3) 0.1840(2) 0.63106(12) 0.0260(7) Uani 0.8448(6) 1 d D U P A 1
H43 H 0.880448 0.125918 0.624654 0.031 Uiso 0.8448(6) 1 calc R U P A 1
C44 C 0.9367(2) 0.2519(2) 0.63531(9) 0.0275(6) Uani 0.8448(6) 1 d D U P A 1
H44 H 1.020270 0.240101 0.632325 0.033 Uiso 0.8448(6) 1 calc R U P A 1
C45 C 0.8976(2) 0.3372(2) 0.64395(11) 0.0258(6) Uani 0.8448(6) 1 d D U P A 1
H45 H 0.954898 0.383760 0.646705 0.031 Uiso 0.8448(6) 1 calc R U P A 1
C46 C 0.7745(2) 0.35583(18) 0.64868(12) 0.0223(6) Uani 0.8448(6) 1 d D U P A 1
C47 C 0.6405(2) 0.12514(18) 0.63198(9) 0.0211(5) Uani 0.8448(6) 1 d D U P A 1
C48 C 0.5750(3) 0.1136(2) 0.59784(9) 0.0210(5) Uani 0.8448(6) 1 d D U P A 1
C53 C 0.5913(3) 0.1768(2) 0.56451(9) 0.0274(6) Uani 0.8448(6) 1 d D U P A 1
H53A H 0.537965 0.159057 0.543383 0.041 Uiso 0.8448(6) 1 calc R U P A 1
H53B H 0.675239 0.174865 0.555819 0.041 Uiso 0.8448(6) 1 calc R U P A 1
H53C H 0.571181 0.237354 0.572695 0.041 Uiso 0.8448(6) 1 calc R U P A 1
C49 C 0.4954(4) 0.0423(3) 0.59456(10) 0.0259(7) Uani 0.8448(6) 1 d D U P A 1
H49 H 0.451323 0.034719 0.571382 0.031 Uiso 0.8448(6) 1 calc R U P A 1
C50 C 0.4789(4) -0.0179(3) 0.62431(11) 0.0315(7) Uani 0.8448(6) 1 d D U P A 1
C54 C 0.3936(4) -0.0957(3) 0.61984(12) 0.0444(9) Uani 0.8448(6) 1 d D U P A 1
H54A H 0.432486 -0.142373 0.604603 0.067 Uiso 0.8448(6) 1 calc R U P A 1
H54B H 0.320039 -0.075863 0.606771 0.067 Uiso 0.8448(6) 1 calc R U P A 1
H54C H 0.372918 -0.119238 0.645243 0.067 Uiso 0.8448(6) 1 calc R U P A 1
C51 C 0.5433(3) -0.0053(3) 0.65813(11) 0.0346(7) Uani 0.8448(6) 1 d D U P A 1
H51 H 0.532393 -0.045774 0.678789 0.041 Uiso 0.8448(6) 1 calc R U P A 1
C52 C 0.6235(4) 0.0655(3) 0.66249(10) 0.0290(6) Uani 0.8448(6) 1 d D U P A 1
C55 C 0.6905(4) 0.0773(3) 0.69991(11) 0.0442(9) Uani 0.8448(6) 1 d D U P A 1
H55A H 0.657995 0.036107 0.719112 0.066 Uiso 0.8448(6) 1 calc R U P A 1
H55B H 0.680758 0.138578 0.708957 0.066 Uiso 0.8448(6) 1 calc R U P A 1
H55C H 0.776321 0.064758 0.695942 0.066 Uiso 0.8448(6) 1 calc R U P A 1
C56 C 0.7376(2) 0.44864(17) 0.65860(8) 0.0229(5) Uani 0.8448(6) 1 d D U P A 1
C57 C 0.7403(3) 0.5154(2) 0.63049(9) 0.0280(6) Uani 0.8448(6) 1 d D U P A 1
C62 C 0.7699(3) 0.4948(2) 0.58904(9) 0.0333(6) Uani 0.8448(6) 1 d D U P A 1
H62A H 0.718055 0.530285 0.572149 0.050 Uiso 0.8448(6) 1 calc R U P A 1
H62B H 0.756328 0.431416 0.584094 0.050 Uiso 0.8448(6) 1 calc R U P A 1
H62C H 0.854561 0.509395 0.584029 0.050 Uiso 0.8448(6) 1 calc R U P A 1
C58 C 0.7173(4) 0.6033(2) 0.64106(10) 0.0343(6) Uani 0.8448(6) 1 d D U P A 1
H58 H 0.719018 0.648389 0.621947 0.041 Uiso 0.8448(6) 1 calc R U P A 1
C59 C 0.6921(5) 0.6265(2) 0.67868(12) 0.0379(8) Uani 0.8448(6) 1 d D U P A 1
C63 C 0.6707(6) 0.7227(3) 0.68979(16) 0.0549(10) Uani 0.8448(6) 1 d D U P A 1
H63A H 0.697147 0.761692 0.668871 0.082 Uiso 0.8448(6) 1 calc R U P A 1
H63B H 0.716462 0.736595 0.713127 0.082 Uiso 0.8448(6) 1 calc R U P A 1
H63C H 0.584544 0.732082 0.694571 0.082 Uiso 0.8448(6) 1 calc R U P A 1
C60 C 0.6862(3) 0.5591(2) 0.70580(11) 0.0340(7) Uani 0.8448(6) 1 d D U P A 1
H60 H 0.666227 0.573968 0.731541 0.041 Uiso 0.8448(6) 1 calc R U P A 1
C61 C 0.70836(18) 0.47024(18) 0.69671(7) 0.0279(5) Uani 0.8448(6) 1 d D U P A 1
C64 C 0.7045(3) 0.3993(2) 0.72730(7) 0.0369(6) Uani 0.8448(6) 1 d D U P A 1
H64A H 0.683453 0.426381 0.752005 0.055 Uiso 0.8448(6) 1 calc R U P A 1
H64B H 0.783764 0.370842 0.729309 0.055 Uiso 0.8448(6) 1 calc R U P A 1
H64C H 0.643879 0.354606 0.720464 0.055 Uiso 0.8448(6) 1 calc R U P A 1
C1 C 0.3433(2) 0.31102(17) 0.59577(6) 0.0230(4) Uani 0.8448(6) 1 d D U P A 1
H1 H 0.338(3) 0.332(2) 0.5703(6) 0.028 Uiso 0.8448(6) 1 d D U P A 1
C2 C 0.2780(5) 0.2300(3) 0.60565(9) 0.0223(5) Uani 0.8448(6) 1 d D U P A 1
C3 C 0.2115(5) 0.1797(3) 0.57908(11) 0.0272(6) Uani 0.8448(6) 1 d D U P A 1
H3 H 0.204743 0.199927 0.553313 0.033 Uiso 0.8448(6) 1 calc R U P A 1
C4 C 0.1555(7) 0.1011(3) 0.58975(14) 0.0315(6) Uani 0.8448(6) 1 d D U P A 1
H4 H 0.111266 0.067295 0.571502 0.038 Uiso 0.8448(6) 1 calc R U P A 1
C5 C 0.1652(11) 0.0725(6) 0.62783(16) 0.0333(9) Uani 0.8448(6) 1 d D U P A 1
H5 H 0.127293 0.018542 0.635306 0.040 Uiso 0.8448(6) 1 calc R U P A 1
C6 C 0.2292(8) 0.1214(4) 0.65503(14) 0.0291(7) Uani 0.8448(6) 1 d D U P A 1
H6 H 0.235740 0.101337 0.680835 0.035 Uiso 0.8448(6) 1 calc R U P A 1
C7 C 0.2830(6) 0.1999(3) 0.64341(11) 0.0234(6) Uani 0.8448(6) 1 d D U P A 1
O1 O 0.34505(16) 0.25684(11) 0.66764(5) 0.0231(3) Uani 0.8448(6) 1 d D U P A 1
C8 C 0.3903(2) 0.22034(16) 0.70297(6) 0.0290(4) Uani 0.8448(6) 1 d D U P A 1
H8A H 0.322702 0.199090 0.718597 0.044 Uiso 0.8448(6) 1 calc R U P A 1
H8B H 0.434358 0.266422 0.717097 0.044 Uiso 0.8448(6) 1 calc R U P A 1
H8C H 0.444549 0.170609 0.697315 0.044 Uiso 0.8448(6) 1 calc R U P A 1
O2A O 0.5140(8) 0.3312(6) 0.71695(19) 0.036(2) Uani 0.1552(6) 1 d D U P A 2
Mo1A Mo 0.45199(9) 0.33583(7) 0.67283(3) 0.0264(3) Uani 0.1552(6) 1 d D U P A 2
O3A O 0.3720(11) 0.4486(6) 0.6704(4) 0.028(3) Uani 0.1552(6) 1 d D U P A 2
C11A C 0.2621(9) 0.4857(5) 0.6769(3) 0.027(3) Uani 0.1552(6) 1 d D U P A 2
C12A C 0.2015(10) 0.5315(8) 0.6482(3) 0.028(3) Uani 0.1552(6) 1 d D U P A 2
C13A C 0.0868(11) 0.5687(12) 0.6553(3) 0.030(3) Uani 0.1552(6) 1 d D U P A 2
H13A H 0.045334 0.599676 0.635509 0.036 Uiso 0.1552(6) 1 calc R U P A 2
C14A C 0.0350(11) 0.5599(12) 0.6912(3) 0.031(3) Uani 0.1552(6) 1 d D U P A 2
H14A H -0.042951 0.583486 0.696059 0.038 Uiso 0.1552(6) 1 calc R U P A 2
C15A C 0.0977(11) 0.5164(12) 0.7197(4) 0.034(3) Uani 0.1552(6) 1 d D U P A 2
H15A H 0.062689 0.512585 0.744587 0.040 Uiso 0.1552(6) 1 calc R U P A 2
C16A C 0.2105(10) 0.4777(10) 0.7137(3) 0.026(3) Uani 0.1552(6) 1 d D U P A 2
C17A C 0.2549(11) 0.5510(8) 0.6098(3) 0.027(3) Uani 0.1552(6) 1 d D U P A 2
C18A C 0.2103(14) 0.5137(10) 0.5760(3) 0.031(3) Uani 0.1552(6) 1 d D U P A 2
C23A C 0.1045(18) 0.4502(14) 0.5768(6) 0.037(4) Uani 0.1552(6) 1 d D U P A 2
H23D H 0.029111 0.484239 0.576870 0.055 Uiso 0.1552(6) 1 calc R U P A 2
H23E H 0.108867 0.413442 0.599986 0.055 Uiso 0.1552(6) 1 calc R U P A 2
H23F H 0.106942 0.411915 0.554024 0.055 Uiso 0.1552(6) 1 calc R U P A 2
C19A C 0.2638(19) 0.5360(15) 0.5413(3) 0.035(3) Uani 0.1552(6) 1 d D U P A 2
H19A H 0.232769 0.510870 0.518249 0.042 Uiso 0.1552(6) 1 calc R U P A 2
C20A C 0.3617(19) 0.5940(16) 0.5390(4) 0.0307(5) Uani 0.1552(6) 1 d D U P A 2
C24A C 0.420(3) 0.615(2) 0.5008(5) 0.0452(7) Uani 0.1552(6) 1 d D U P A 2
H24D H 0.483975 0.658665 0.504515 0.068 Uiso 0.1552(6) 1 calc R U P A 2
H24E H 0.358950 0.638783 0.483199 0.068 Uiso 0.1552(6) 1 calc R U P A 2
H24F H 0.453931 0.560154 0.489924 0.068 Uiso 0.1552(6) 1 calc R U P A 2
C21A C 0.406(2) 0.6291(17) 0.5731(4) 0.030(3) Uani 0.1552(6) 1 d D U P A 2
H21A H 0.473864 0.667591 0.572230 0.036 Uiso 0.1552(6) 1 calc R U P A 2
C22A C 0.3541(17) 0.6098(15) 0.6084(4) 0.026(3) Uani 0.1552(6) 1 d D U P A 2
C25A C 0.404(2) 0.6506(19) 0.6447(5) 0.047(6) Uani 0.1552(6) 1 d D U P A 2
H25D H 0.469611 0.613625 0.654555 0.071 Uiso 0.1552(6) 1 calc R U P A 2
H25E H 0.339594 0.654153 0.664039 0.071 Uiso 0.1552(6) 1 calc R U P A 2
H25F H 0.433926 0.710480 0.639204 0.071 Uiso 0.1552(6) 1 calc R U P A 2
C26A C 0.2777(8) 0.4339(7) 0.7455(2) 0.028(3) Uani 0.1552(6) 1 d D U P A 2
C27A C 0.2395(10) 0.3514(8) 0.7599(3) 0.033(3) Uani 0.1552(6) 1 d D U P A 2
C32A C 0.1287(14) 0.3072(12) 0.7435(6) 0.042(4) Uani 0.1552(6) 1 d D U P A 2
H32D H 0.121155 0.247054 0.754067 0.063 Uiso 0.1552(6) 1 calc R U P A 2
H32E H 0.135854 0.303804 0.715459 0.063 Uiso 0.1552(6) 1 calc R U P A 2
H32F H 0.057118 0.342054 0.750233 0.063 Uiso 0.1552(6) 1 calc R U P A 2
C28A C 0.3047(12) 0.3133(10) 0.7896(4) 0.038(3) Uani 0.1552(6) 1 d D U P A 2
H28A H 0.278703 0.257813 0.799746 0.045 Uiso 0.1552(6) 1 calc R U P A 2
C29A C 0.4058(12) 0.3527(10) 0.8050(4) 0.040(3) Uani 0.1552(6) 1 d D U P A 2
C33A C 0.4765(17) 0.3078(14) 0.8367(5) 0.060(6) Uani 0.1552(6) 1 d D U P A 2
H33D H 0.422233 0.270276 0.851924 0.091 Uiso 0.1552(6) 1 calc R U P A 2
H33E H 0.512805 0.353093 0.853329 0.091 Uiso 0.1552(6) 1 calc R U P A 2
H33F H 0.540109 0.270866 0.825460 0.091 Uiso 0.1552(6) 1 calc R U P A 2
C30A C 0.4412(13) 0.4347(10) 0.7909(4) 0.036(3) Uani 0.1552(6) 1 d D U P A 2
H30A H 0.509589 0.463361 0.801738 0.044 Uiso 0.1552(6) 1 calc R U P A 2
C31A C 0.3787(12) 0.4762(10) 0.7613(5) 0.032(3) Uani 0.1552(6) 1 d D U P A 2
C34A C 0.4227(18) 0.5646(12) 0.7466(7) 0.038(5) Uani 0.1552(6) 1 d D U P A 2
H34D H 0.463665 0.556077 0.721922 0.058 Uiso 0.1552(6) 1 calc R U P A 2
H34E H 0.479100 0.590485 0.765152 0.058 Uiso 0.1552(6) 1 calc R U P A 2
H34F H 0.353947 0.604748 0.743084 0.058 Uiso 0.1552(6) 1 calc R U P A 2
O4A O 0.5745(6) 0.3099(7) 0.6357(2) 0.0251(18) Uani 0.1552(6) 1 d D U P A 2
C41A C 0.6931(8) 0.2862(7) 0.6394(2) 0.0203(3) Uani 0.1552(6) 1 d D U P A 2
C42A C 0.7258(10) 0.1976(7) 0.6341(4) 0.021(3) Uani 0.1552(6) 1 d D U P A 2
C43A C 0.8480(11) 0.1739(10) 0.6382(7) 0.024(3) Uani 0.1552(6) 1 d D U P A 2
H43A H 0.871590 0.113432 0.635432 0.029 Uiso 0.1552(6) 1 calc R U P A 2
C44A C 0.9337(12) 0.2378(10) 0.6461(4) 0.027(3) Uani 0.1552(6) 1 d D U P A 2
H44A H 1.016467 0.221977 0.647541 0.033 Uiso 0.1552(6) 1 calc R U P A 2
C45A C 0.8988(11) 0.3250(10) 0.6520(6) 0.029(3) Uani 0.1552(6) 1 d D U P A 2
H45A H 0.958262 0.367999 0.658477 0.035 Uiso 0.1552(6) 1 calc R U P A 2
C46A C 0.7777(10) 0.3520(8) 0.6487(6) 0.025(3) Uani 0.1552(6) 1 d D U P A 2
C47A C 0.6372(10) 0.1247(7) 0.6268(4) 0.023(3) Uani 0.1552(6) 1 d D U P A 2
C48A C 0.5876(13) 0.1085(10) 0.5906(4) 0.018(3) Uani 0.1552(6) 1 d D U P A 2
C53A C 0.6214(16) 0.1656(13) 0.5567(4) 0.034(4) Uani 0.1552(6) 1 d D U P A 2
H53D H 0.691096 0.139390 0.543596 0.050 Uiso 0.1552(6) 1 calc R U P A 2
H53E H 0.641902 0.225554 0.565570 0.050 Uiso 0.1552(6) 1 calc R U P A 2
H53F H 0.553223 0.168772 0.538822 0.050 Uiso 0.1552(6) 1 calc R U P A 2
C49A C 0.5050(18) 0.0398(12) 0.5863(4) 0.020(3) Uani 0.1552(6) 1 d D U P A 2
H49A H 0.470326 0.029798 0.561718 0.023 Uiso 0.1552(6) 1 calc R U P A 2
C50A C 0.471(2) -0.0147(14) 0.6165(5) 0.032(3) Uani 0.1552(6) 1 d D U P A 2
C54A C 0.383(2) -0.0899(15) 0.6096(7) 0.0444(9) Uani 0.1552(6) 1 d D U P A 2
H54D H 0.425290 -0.139610 0.597246 0.067 Uiso 0.1552(6) 1 calc R U P A 2
H54E H 0.317855 -0.069229 0.592966 0.067 Uiso 0.1552(6) 1 calc R U P A 2
H54F H 0.349898 -0.109782 0.634238 0.067 Uiso 0.1552(6) 1 calc R U P A 2
C51A C 0.5212(18) 0.0022(13) 0.6524(5) 0.035(3) Uani 0.1552(6) 1 d D U P A 2
H51A H 0.498333 -0.033961 0.673507 0.042 Uiso 0.1552(6) 1 calc R U P A 2
C52A C 0.6041(18) 0.0705(13) 0.6582(4) 0.030(3) Uani 0.1552(6) 1 d D U P A 2
C55A C 0.6557(19) 0.0893(17) 0.6975(5) 0.052(6) Uani 0.1552(6) 1 d D U P A 2
H55D H 0.617510 0.142587 0.708155 0.079 Uiso 0.1552(6) 1 calc R U P A 2
H55E H 0.742818 0.099009 0.695351 0.079 Uiso 0.1552(6) 1 calc R U P A 2
H55F H 0.640354 0.038450 0.714386 0.079 Uiso 0.1552(6) 1 calc R U P A 2
C56A C 0.7478(9) 0.4470(8) 0.6565(3) 0.029(3) Uani 0.1552(6) 1 d D U P A 2
C57A C 0.7268(14) 0.5085(9) 0.6270(4) 0.028(3) Uani 0.1552(6) 1 d D U P A 2
C62A C 0.7275(15) 0.4789(12) 0.5855(4) 0.037(3) Uani 0.1552(6) 1 d D U P A 2
H62D H 0.691903 0.525460 0.569452 0.056 Uiso 0.1552(6) 1 calc R U P A 2
H62E H 0.680453 0.424014 0.582921 0.056 Uiso 0.1552(6) 1 calc R U P A 2
H62F H 0.810725 0.467895 0.577372 0.056 Uiso 0.1552(6) 1 calc R U P A 2
C58A C 0.703(2) 0.5970(10) 0.6363(5) 0.0343(6) Uani 0.1552(6) 1 d D U P A 2
H58A H 0.693589 0.638845 0.616089 0.041 Uiso 0.1552(6) 1 calc R U P A 2
C59A C 0.693(3) 0.6260(10) 0.6737(5) 0.037(3) Uani 0.1552(6) 1 d D U P A 2
C63A C 0.664(3) 0.7219(11) 0.6835(9) 0.0549(10) Uani 0.1552(6) 1 d D U P A 2
H63D H 0.665642 0.757891 0.659995 0.082 Uiso 0.1552(6) 1 calc R U P A 2
H63E H 0.723854 0.744654 0.701688 0.082 Uiso 0.1552(6) 1 calc R U P A 2
H63F H 0.583542 0.725175 0.695030 0.082 Uiso 0.1552(6) 1 calc R U P A 2
C60A C 0.7129(17) 0.5645(9) 0.7027(5) 0.032(3) Uani 0.1552(6) 1 d D U P A 2
H60A H 0.710121 0.583802 0.728642 0.039 Uiso 0.1552(6) 1 calc R U P A 2
C61A C 0.7370(13) 0.4754(9) 0.6949(3) 0.0279(5) Uani 0.1552(6) 1 d D U P A 2
C64A C 0.7592(13) 0.4131(9) 0.7282(3) 0.034(2) Uani 0.1552(6) 1 d D U P A 2
H64D H 0.839198 0.424650 0.739020 0.051 Uiso 0.1552(6) 1 calc R U P A 2
H64E H 0.754936 0.351457 0.719148 0.051 Uiso 0.1552(6) 1 calc R U P A 2
H64F H 0.697711 0.422897 0.747928 0.051 Uiso 0.1552(6) 1 calc R U P A 2
C1A C 0.3485(10) 0.2346(7) 0.6806(3) 0.025(2) Uani 0.1552(6) 1 d D U P A 2
H1A H 0.340322 0.212044 0.705927 0.031 Uiso 0.1552(6) 1 calc R U P A 2
C2A C 0.282(3) 0.1902(16) 0.6497(5) 0.023(3) Uani 0.1552(6) 1 d D U P A 2
C3A C 0.221(4) 0.1090(19) 0.6533(7) 0.026(3) Uani 0.1552(6) 1 d D U P A 2
H3A H 0.222012 0.078898 0.677311 0.031 Uiso 0.1552(6) 1 calc R U P A 2
C4A C 0.160(6) 0.072(3) 0.6226(9) 0.028(3) Uani 0.1552(6) 1 d D U P A 2
H4A H 0.116733 0.017321 0.625538 0.033 Uiso 0.1552(6) 1 calc R U P A 2
C5A C 0.162(4) 0.115(2) 0.5871(8) 0.0315(6) Uani 0.1552(6) 1 d D U P A 2
H5A H 0.117402 0.091525 0.566192 0.038 Uiso 0.1552(6) 1 calc R U P A 2
C6A C 0.228(3) 0.1928(18) 0.5820(5) 0.028(3) Uani 0.1552(6) 1 d D U P A 2
H6A H 0.236026 0.218955 0.557321 0.033 Uiso 0.1552(6) 1 calc R U P A 2
C7A C 0.280(3) 0.2306(15) 0.6140(4) 0.027(3) Uani 0.1552(6) 1 d D U P A 2
O1A O 0.3452(8) 0.3094(6) 0.61181(19) 0.0285(18) Uani 0.1552(6) 1 d D U P A 2
C8A C 0.3923(12) 0.3361(11) 0.5752(3) 0.038(3) Uani 0.1552(6) 1 d D U P A 2
H8A1 H 0.453306 0.293197 0.566806 0.058 Uiso 0.1552(6) 1 calc R U P A 2
H8A2 H 0.429108 0.395177 0.577529 0.058 Uiso 0.1552(6) 1 calc R U P A 2
H8A3 H 0.326760 0.338297 0.556360 0.058 Uiso 0.1552(6) 1 calc R U P A 2
O5 O 0.0899(4) 0.1533(3) 0.48374(18) 0.0360(8) Uani 0.742(4) 1 d D U P B 1
Si1 Si -0.0196(3) 0.2255(2) 0.47867(12) 0.0341(5) Uani 0.742(4) 1 d D U P B 1
C71 C -0.0819(11) 0.2496(9) 0.5267(2) 0.0417(18) Uani 0.742(4) 1 d D U P B 1
H71A H -0.147652 0.292755 0.524314 0.063 Uiso 0.742(4) 1 calc R U P B 1
H71B H -0.112709 0.194502 0.538100 0.063 Uiso 0.742(4) 1 calc R U P B 1
H71C H -0.018352 0.274215 0.543114 0.063 Uiso 0.742(4) 1 calc R U P B 1
C72 C 0.0401(8) 0.3280(4) 0.4563(2) 0.068(2) Uani 0.742(4) 1 d D U P B 1
H72A H -0.025309 0.371294 0.453282 0.102 Uiso 0.742(4) 1 calc R U P B 1
H72B H 0.103128 0.353321 0.472775 0.102 Uiso 0.742(4) 1 calc R U P B 1
H72C H 0.074082 0.313783 0.431096 0.102 Uiso 0.742(4) 1 calc R U P B 1
C73 C -0.1395(8) 0.1768(6) 0.4482(3) 0.090(3) Uani 0.742(4) 1 d D U P B 1
H73A H -0.205029 0.219924 0.445084 0.135 Uiso 0.742(4) 1 calc R U P B 1
H73B H -0.106134 0.161962 0.422892 0.135 Uiso 0.742(4) 1 calc R U P B 1
H73C H -0.170659 0.122726 0.460334 0.135 Uiso 0.742(4) 1 calc R U P B 1
Si2 Si 0.2058(3) 0.1095(2) 0.46188(8) 0.0355(5) Uani 0.742(4) 1 d D U P B 1
C74 C 0.3317(3) 0.1917(3) 0.46249(14) 0.0661(12) Uani 0.742(4) 1 d D U P B 1
H74A H 0.402030 0.166393 0.449454 0.099 Uiso 0.742(4) 1 calc R U P B 1
H74B H 0.306403 0.246116 0.449195 0.099 Uiso 0.742(4) 1 calc R U P B 1
H74C H 0.352828 0.205953 0.489133 0.099 Uiso 0.742(4) 1 calc R U P B 1
C75 C 0.1688(4) 0.0808(3) 0.41181(11) 0.0603(11) Uani 0.742(4) 1 d D U P B 1
H75A H 0.239724 0.054733 0.399371 0.090 Uiso 0.742(4) 1 calc R U P B 1
H75B H 0.102493 0.037704 0.411455 0.090 Uiso 0.742(4) 1 calc R U P B 1
H75C H 0.144472 0.134637 0.397947 0.090 Uiso 0.742(4) 1 calc R U P B 1
C76 C 0.2502(5) 0.0103(3) 0.48956(13) 0.0782(15) Uani 0.742(4) 1 d D U P B 1
H76A H 0.319894 -0.017935 0.477294 0.117 Uiso 0.742(4) 1 calc R U P B 1
H76B H 0.271576 0.027918 0.515805 0.117 Uiso 0.742(4) 1 calc R U P B 1
H76C H 0.182845 -0.031812 0.490301 0.117 Uiso 0.742(4) 1 calc R U P B 1
O5A O 0.1054(12) 0.1694(9) 0.4839(5) 0.036(2) Uani 0.258(4) 1 d D U P B 2
Si1A Si -0.0069(10) 0.2406(7) 0.4818(4) 0.0403(17) Uani 0.258(4) 1 d D U P B 2
C71A C -0.071(3) 0.253(2) 0.5301(6) 0.034(4) Uani 0.258(4) 1 d D U P B 2
H71D H -0.138421 0.295866 0.529142 0.051 Uiso 0.258(4) 1 calc R U P B 2
H71E H -0.100741 0.195785 0.539253 0.051 Uiso 0.258(4) 1 calc R U P B 2
H71F H -0.009202 0.275744 0.547693 0.051 Uiso 0.258(4) 1 calc R U P B 2
C72A C 0.060(3) 0.3470(12) 0.4650(7) 0.065(4) Uani 0.258(4) 1 d D U P B 2
H72D H -0.003267 0.392301 0.463165 0.097 Uiso 0.258(4) 1 calc R U P B 2
H72E H 0.121795 0.366541 0.483247 0.097 Uiso 0.258(4) 1 calc R U P B 2
H72F H 0.096606 0.338143 0.439666 0.097 Uiso 0.258(4) 1 calc R U P B 2
C73A C -0.1228(17) 0.2073(13) 0.4463(5) 0.057(3) Uani 0.258(4) 1 d D U P B 2
H73D H -0.187789 0.251437 0.446002 0.085 Uiso 0.258(4) 1 calc R U P B 2
H73E H -0.086247 0.203694 0.420709 0.085 Uiso 0.258(4) 1 calc R U P B 2
H73F H -0.155783 0.149005 0.453316 0.085 Uiso 0.258(4) 1 calc R U P B 2
Si2A Si 0.2044(8) 0.1145(7) 0.4588(3) 0.0410(17) Uani 0.258(4) 1 d D U P B 2
C74A C 0.1302(10) 0.0157(7) 0.4370(3) 0.058(3) Uani 0.258(4) 1 d D U P B 2
H74D H 0.189186 -0.017754 0.421867 0.088 Uiso 0.258(4) 1 calc R U P B 2
H74E H 0.098006 -0.022499 0.457402 0.088 Uiso 0.258(4) 1 calc R U P B 2
H74F H 0.064143 0.035238 0.420304 0.088 Uiso 0.258(4) 1 calc R U P B 2
C75A C 0.3272(10) 0.0758(8) 0.4912(3) 0.055(3) Uani 0.258(4) 1 d D U P B 2
H75D H 0.387039 0.042731 0.476221 0.083 Uiso 0.258(4) 1 calc R U P B 2
H75E H 0.365799 0.127343 0.503286 0.083 Uiso 0.258(4) 1 calc R U P B 2
H75F H 0.293369 0.037052 0.511066 0.083 Uiso 0.258(4) 1 calc R U P B 2
C76A C 0.2690(11) 0.1827(8) 0.4199(3) 0.060(3) Uani 0.258(4) 1 d D U P B 2
H76D H 0.327916 0.147309 0.405503 0.089 Uiso 0.258(4) 1 calc R U P B 2
H76E H 0.204405 0.201908 0.402504 0.089 Uiso 0.258(4) 1 calc R U P B 2
H76F H 0.308832 0.234984 0.430862 0.089 Uiso 0.258(4) 1 calc R U P B 2

loop_
_atom_site_aniso_label
_atom_site_aniso_U_11
_atom_site_aniso_U_22
_atom_site_aniso_U_33
_atom_site_aniso_U_23
_atom_site_aniso_U_13
_atom_site_aniso_U_12
O2 0.0211(6) 0.0298(7) 0.0260(7) 0.0056(6) 0.0052(5) 0.0001(5)
Mo1 0.01510(7) 0.02062(7) 0.01939(7) 0.00122(5) 0.00389(5) 0.00191(5)
O3 0.0174(8) 0.0227(9) 0.0199(9) -0.0005(6) 0.0036(6) 0.0035(6)
C11 0.0159(8) 0.0186(9) 0.0213(9) -0.0016(7) 0.0029(7) -0.0006(7)
C12 0.0194(9) 0.0207(9) 0.0214(10) 0.0004(7) -0.0003(7) -0.0003(7)
C13 0.0197(9) 0.0266(10) 0.0263(12) 0.0003(10) -0.0024(9) -0.0002(8)
C14 0.0188(10) 0.0283(11) 0.0327(13) -0.0010(11) 0.0024(9) 0.0019(9)
C15 0.0194(10) 0.0277(11) 0.0280(12) -0.0005(10) 0.0074(9) -0.0007(9)
C16 0.0209(10) 0.0204(9) 0.0223(10) 0.0010(8) 0.0039(8) 0.0006(8)
C17 0.0214(10) 0.0225(10) 0.0208(10) 0.0027(8) 0.0015(7) 0.0000(8)
C18 0.0249(10) 0.0272(11) 0.0232(11) 0.0009(9) -0.0016(8) -0.0018(9)
C23 0.0293(12) 0.0333(16) 0.0305(16) -0.0038(12) -0.0020(11) -0.0067(11)
C19 0.0376(13) 0.0350(14) 0.0188(11) 0.0012(10) -0.0011(10) -0.0015(10)
C20 0.0360(10) 0.0341(10) 0.0219(12) 0.0074(11) 0.0042(10) 0.0006(8)
C24 0.0551(16) 0.0547(15) 0.0259(15) 0.0120(14) 0.0099(13) -0.0056(13)
C21 0.0282(13) 0.0266(12) 0.0268(13) 0.0077(11) 0.0027(11) -0.0027(10)
C22 0.0232(11) 0.0213(11) 0.0226(11) 0.0022(9) -0.0012(9) 0.0006(8)
C25 0.0277(13) 0.0250(13) 0.0285(12) -0.0007(10) 0.0008(10) -0.0057(10)
C26 0.0241(10) 0.0238(10) 0.0203(9) 0.0010(7) 0.0071(8) 0.0038(8)
C27 0.0336(13) 0.0254(10) 0.0231(10) 0.0013(8) 0.0069(9) 0.0012(9)
C32 0.0387(17) 0.0300(13) 0.0379(15) 0.0056(11) 0.0055(12) -0.0077(13)
C28 0.0527(17) 0.0258(11) 0.0235(11) 0.0028(9) 0.0064(11) 0.0031(12)
C29 0.0491(17) 0.0316(12) 0.0220(10) 0.0004(9) 0.0012(11) 0.0105(12)
C33 0.078(3) 0.0411(16) 0.0318(14) 0.0035(11) -0.0131(16) 0.0094(18)
C30 0.0326(14) 0.0330(12) 0.0251(11) -0.0034(9) 0.0010(10) 0.0068(10)
C31 0.0257(13) 0.0269(11) 0.0220(11) -0.0005(8) 0.0052(9) 0.0056(9)
C34 0.0244(18) 0.0320(12) 0.0312(13) 0.0001(10) 0.0015(12) -0.0025(10)
O4 0.0135(6) 0.0238(7) 0.0259(8) 0.0003(7) 0.0025(6) 0.0010(5)
C41 0.0145(6) 0.0260(7) 0.0205(8) -0.0014(7) 0.0021(6) 0.0009(5)
C42 0.0162(11) 0.0236(11) 0.0260(15) -0.0003(11) -0.0002(11) 0.0000(9)
C43 0.0188(10) 0.0259(12) 0.0333(18) -0.0034(11) 0.0044(9) 0.0023(9)
C44 0.0142(9) 0.0328(13) 0.0357(17) -0.0051(11) 0.0056(9) 0.0004(8)
C45 0.0158(9) 0.0301(12) 0.0315(16) -0.0048(11) 0.0036(8) -0.0022(8)
C46 0.0161(10) 0.0259(11) 0.0250(15) -0.0039(11) 0.0020(11) -0.0007(9)
C47 0.0174(11) 0.0226(11) 0.0233(10) -0.0012(8) -0.0003(8) 0.0020(9)
C48 0.0210(11) 0.0199(10) 0.0222(12) -0.0024(9) 0.0034(9) 0.0015(8)
C53 0.0282(15) 0.0329(12) 0.0213(12) -0.0003(10) 0.0035(10) -0.0013(10)
C49 0.0217(12) 0.0253(12) 0.0306(16) -0.0069(11) 0.0012(12) 0.0004(9)
C50 0.0268(14) 0.0209(11) 0.0468(17) 0.0000(11) 0.0041(12) -0.0019(10)
C54 0.0375(14) 0.0250(11) 0.071(3) -0.0018(15) 0.0047(16) -0.0086(10)
C51 0.0336(16) 0.0281(12) 0.0420(15) 0.0112(11) 0.0013(12) 0.0004(11)
C52 0.0258(14) 0.0302(12) 0.0308(13) 0.0075(10) -0.0018(10) 0.0014(10)
C55 0.041(2) 0.058(2) 0.0334(14) 0.0154(13) -0.0108(13) -0.0003(16)
C56 0.0134(10) 0.0254(11) 0.0299(11) -0.0065(9) 0.0021(9) -0.0018(9)
C57 0.0225(12) 0.0281(12) 0.0336(12) -0.0044(10) 0.0007(10) -0.0040(10)
C62 0.0309(15) 0.0349(14) 0.0343(13) 0.0017(10) 0.0057(11) -0.0073(11)
C58 0.0261(14) 0.0282(10) 0.0485(14) -0.0040(9) -0.0047(10) -0.0019(9)
C59 0.0237(15) 0.0348(14) 0.0553(18) -0.0190(13) -0.0093(14) 0.0044(13)
C63 0.0461(16) 0.0358(12) 0.083(3) -0.0277(14) -0.0184(18) 0.0094(10)
C60 0.0191(16) 0.0428(13) 0.0402(14) -0.0205(11) -0.0013(10) 0.0026(10)
C61 0.0161(12) 0.0365(10) 0.0310(9) -0.0097(8) 0.0018(8) 0.0001(9)
C64 0.0350(14) 0.0487(15) 0.0269(11) -0.0064(10) 0.0032(11) -0.0015(12)
C1 0.0204(9) 0.0286(10) 0.0199(10) 0.0009(9) 0.0016(8) 0.0006(7)
C2 0.0175(10) 0.0250(10) 0.0243(12) -0.0017(10) 0.0031(11) 0.0029(8)
C3 0.0221(17) 0.0310(17) 0.0285(12) -0.0037(10) 0.0006(9) 0.0012(11)
C4 0.0287(12) 0.029(2) 0.0365(12) -0.0091(11) 0.0013(10) -0.0026(14)
C5 0.032(2) 0.0277(16) 0.040(2) -0.0029(16) 0.0077(19) -0.0022(13)
C6 0.031(2) 0.0252(17) 0.0316(13) -0.0001(12) 0.0066(12) 0.0002(13)
C7 0.0187(11) 0.0229(12) 0.0286(13) -0.0007(10) 0.0047(13) 0.0008(9)
O1 0.0213(7) 0.0267(8) 0.0214(8) 0.0022(6) 0.0027(6) -0.0025(6)
C8 0.0307(10) 0.0337(11) 0.0226(9) 0.0051(8) 0.0036(8) 0.0008(8)
O2A 0.037(5) 0.042(5) 0.030(4) -0.002(4) -0.003(3) -0.006(4)
Mo1A 0.0257(5) 0.0266(5) 0.0268(5) 0.0008(4) 0.0038(3) 0.0010(4)
O3A 0.027(5) 0.032(5) 0.025(6) 0.002(4) 0.006(4) -0.002(4)
C11A 0.026(5) 0.026(5) 0.029(5) 0.001(4) -0.004(4) -0.005(4)
C12A 0.024(4) 0.031(5) 0.029(5) -0.002(4) 0.002(4) -0.007(4)
C13A 0.026(5) 0.034(6) 0.030(6) 0.002(5) -0.015(4) 0.000(4)
C14A 0.021(5) 0.037(6) 0.035(6) 0.000(5) 0.002(4) -0.005(4)
C15A 0.028(5) 0.034(6) 0.038(6) 0.008(5) 0.002(5) -0.002(5)
C16A 0.022(5) 0.026(5) 0.032(5) -0.002(4) 0.008(4) -0.003(4)
C17A 0.026(5) 0.026(5) 0.029(5) 0.001(4) -0.009(4) 0.004(4)
C18A 0.033(5) 0.029(6) 0.031(5) 0.007(5) -0.001(4) 0.003(4)
C23A 0.039(8) 0.028(7) 0.043(11) -0.007(7) -0.019(7) 0.003(5)
C19A 0.043(6) 0.036(6) 0.026(6) -0.002(5) -0.012(5) -0.003(5)
C20A 0.0360(10) 0.0341(10) 0.0219(12) 0.0074(11) 0.0042(10) 0.0006(8)
C24A 0.0551(16) 0.0547(15) 0.0259(15) 0.0120(14) 0.0099(13) -0.0056(13)
C21A 0.031(6) 0.032(6) 0.028(5) 0.006(5) -0.008(4) -0.004(5)
C22A 0.024(5) 0.030(6) 0.024(5) 0.013(5) -0.001(4) 0.001(4)
C25A 0.054(12) 0.046(11) 0.042(9) -0.008(9) -0.005(8) -0.009(9)
C26A 0.031(5) 0.025(4) 0.027(5) 0.002(4) 0.008(4) 0.007(4)
C27A 0.037(6) 0.025(4) 0.036(6) 0.000(4) 0.008(4) 0.007(4)
C32A 0.040(9) 0.027(7) 0.058(11) 0.000(7) 0.005(6) 0.005(6)
C28A 0.047(7) 0.036(6) 0.030(6) 0.007(5) 0.006(5) 0.009(5)
C29A 0.050(7) 0.038(5) 0.033(5) -0.009(4) 0.002(5) 0.013(5)
C33A 0.070(12) 0.061(11) 0.050(9) 0.011(8) -0.028(9) -0.004(10)
C30A 0.041(7) 0.039(5) 0.029(5) -0.005(4) 0.006(5) 0.011(5)
C31A 0.030(6) 0.034(5) 0.032(6) -0.010(4) 0.008(4) 0.005(4)
C34A 0.021(9) 0.044(7) 0.050(11) 0.012(7) 0.009(8) 0.002(6)
O4A 0.014(3) 0.035(4) 0.026(4) 0.004(4) 0.006(3) 0.001(3)
C41A 0.0145(6) 0.0260(7) 0.0205(8) -0.0014(7) 0.0021(6) 0.0009(5)
C42A 0.019(5) 0.026(4) 0.018(6) -0.008(5) 0.000(5) 0.004(4)
C43A 0.018(4) 0.027(5) 0.028(7) 0.002(5) 0.002(4) -0.001(4)
C44A 0.017(4) 0.038(5) 0.027(7) 0.000(5) 0.010(4) 0.000(4)
C45A 0.020(4) 0.037(5) 0.031(7) -0.003(5) 0.002(4) -0.006(4)
C46A 0.021(5) 0.029(5) 0.025(7) -0.008(5) 0.002(6) -0.001(4)
C47A 0.020(5) 0.023(5) 0.026(5) 0.002(4) 0.003(4) 0.001(4)
C48A 0.014(4) 0.024(5) 0.016(5) -0.010(4) 0.005(4) 0.005(3)
C53A 0.033(9) 0.044(9) 0.024(7) 0.002(6) 0.006(5) -0.011(7)
C49A 0.018(5) 0.019(4) 0.022(6) -0.012(4) 0.007(4) 0.004(3)
C50A 0.024(6) 0.028(6) 0.044(6) -0.003(5) 0.001(5) -0.001(4)
C54A 0.0375(14) 0.0250(11) 0.071(3) -0.0018(15) 0.0047(16) -0.0086(10)
C51A 0.030(7) 0.031(6) 0.044(6) 0.017(5) -0.001(5) -0.004(5)
C52A 0.024(6) 0.039(6) 0.027(5) 0.008(4) -0.012(4) 0.004(5)
C55A 0.046(12) 0.079(14) 0.033(6) 0.030(7) -0.012(7) -0.022(10)
C56A 0.021(6) 0.036(5) 0.028(4) -0.010(4) 0.001(5) -0.001(5)
C57A 0.017(6) 0.028(5) 0.038(5) -0.007(4) -0.003(5) -0.002(4)
C62A 0.038(9) 0.044(9) 0.031(5) 0.000(5) 0.007(6) 0.001(7)
C58A 0.0261(14) 0.0282(10) 0.0485(14) -0.0040(9) -0.0047(10) -0.0019(9)
C59A 0.028(7) 0.030(5) 0.054(5) -0.009(4) -0.009(6) -0.002(6)
C63A 0.0461(16) 0.0358(12) 0.083(3) -0.0277(14) -0.0184(18) 0.0094(10)
C60A 0.016(7) 0.043(4) 0.039(5) -0.016(4) -0.003(5) 0.001(5)
C61A 0.0161(12) 0.0365(10) 0.0310(9) -0.0097(8) 0.0018(8) 0.0001(9)
C64A 0.029(6) 0.041(6) 0.033(5) -0.015(4) 0.006(5) -0.002(6)
C1A 0.018(4) 0.036(6) 0.022(5) -0.007(4) 0.009(4) -0.007(4)
C2A 0.016(5) 0.032(6) 0.022(5) -0.004(4) 0.003(4) 0.004(5)
C3A 0.016(6) 0.025(6) 0.035(6) 0.001(5) 0.006(5) -0.002(5)
C4A 0.024(7) 0.021(6) 0.039(6) -0.008(5) 0.000(6) -0.003(5)
C5A 0.0287(12) 0.029(2) 0.0365(12) -0.0091(11) 0.0013(10) -0.0026(14)
C6A 0.026(7) 0.027(6) 0.031(5) 0.004(5) 0.006(5) -0.002(4)
C7A 0.018(5) 0.031(5) 0.031(5) -0.009(4) 0.005(5) 0.003(4)
O1A 0.023(3) 0.038(4) 0.025(4) 0.002(4) 0.006(4) 0.000(3)
C8A 0.028(6) 0.056(8) 0.031(5) 0.015(5) 0.003(4) 0.003(6)
O5 0.0390(15) 0.0314(15) 0.0376(13) -0.0009(12) 0.0013(12) 0.0058(12)
Si1 0.0301(6) 0.0429(11) 0.0292(8) -0.0014(6) -0.0005(5) 0.0053(6)
C71 0.032(3) 0.053(3) 0.040(3) -0.005(2) 0.005(2) -0.005(2)
C72 0.080(4) 0.057(3) 0.067(4) 0.028(3) 0.027(3) 0.027(3)
C73 0.057(3) 0.138(7) 0.075(4) -0.039(4) -0.028(3) 0.000(4)
Si2 0.0373(9) 0.0346(9) 0.0345(8) -0.0088(7) -0.0063(7) 0.0099(7)
C74 0.0405(18) 0.083(3) 0.075(3) -0.014(2) 0.0042(18) -0.0078(19)
C75 0.055(2) 0.080(3) 0.0466(19) -0.0217(19) -0.0030(16) 0.013(2)
C76 0.116(4) 0.055(2) 0.064(3) 0.002(2) 0.014(3) 0.044(3)
O5A 0.038(3) 0.038(4) 0.032(3) -0.002(3) -0.002(3) 0.009(3)
Si1A 0.045(3) 0.045(3) 0.032(2) -0.001(2) -0.0070(19) 0.015(2)
C71A 0.025(6) 0.045(7) 0.033(5) -0.006(5) 0.002(4) 0.008(6)
C72A 0.100(10) 0.039(6) 0.054(8) 0.009(6) 0.019(7) 0.003(6)
C73A 0.056(7) 0.083(9) 0.031(5) -0.002(6) -0.010(5) 0.015(6)
Si2A 0.043(3) 0.035(2) 0.045(3) 0.0062(19) 0.015(2) -0.001(2)
C74A 0.061(6) 0.048(5) 0.066(6) -0.019(4) -0.017(5) 0.006(4)
C75A 0.056(5) 0.061(6) 0.049(5) -0.014(4) -0.015(4) 0.022(5)
C76A 0.057(5) 0.066(6) 0.055(5) 0.014(5) 0.015(4) -0.001(5)

loop_
_atom_type_symbol
_atom_type_description
_atom_type_scat_dispersion_real
_atom_type_scat_dispersion_imag
_atom_type_scat_source
C C 0.0033 0.0016 'International Tables Vol C Tables 4.2.6.8 and 6.1.1.4'
H H 0.0000 0.0000 'International Tables Vol C Tables 4.2.6.8 and 6.1.1.4'
O O 0.0106 0.0060 'International Tables Vol C Tables 4.2.6.8 and 6.1.1.4'
Si Si 0.0817 0.0704 'International Tables Vol C Tables 4.2.6.8 and 6.1.1.4'
Mo Mo -1.6832 0.6857 'International Tables Vol C Tables 4.2.6.8 and 6.1.1.4'

loop_
_geom_angle_atom_site_label_1
_geom_angle_atom_site_label_2
_geom_angle_atom_site_label_3
_geom_angle
O2 Mo1 O3 107.83(10)
O2 Mo1 O4 109.99(7)
O3 Mo1 O4 119.34(10)
O2 Mo1 C1 94.97(9)
O3 Mo1 C1 110.87(11)
O4 Mo1 C1 111.05(9)
O2 Mo1 O1 166.27(7)
O3 Mo1 O1 81.17(9)
O4 Mo1 O1 72.66(6)
C1 Mo1 O1 71.84(8)
C11 O3 Mo1 140.7(2)
O3 C11 C12 119.9(2)
O3 C11 C16 118.9(2)
C12 C11 C16 121.12(19)
C13 C12 C11 118.3(2)
C13 C12 C17 118.9(2)
C11 C12 C17 122.60(19)
C14 C13 C12 121.5(2)
C14 C13 H13 119.3
C12 C13 H13 119.3
C15 C14 C13 119.3(2)
C15 C14 H14 120.4
C13 C14 H14 120.4
C14 C15 C16 121.6(2)
C14 C15 H15 119.2
C16 C15 H15 119.2
C15 C16 C11 118.2(2)
C15 C16 C26 119.6(2)
C11 C16 C26 122.12(19)
C18 C17 C22 119.1(2)
C18 C17 C12 121.7(2)
C22 C17 C12 119.2(2)
C19 C18 C17 119.4(2)
C19 C18 C23 119.3(2)
C17 C18 C23 121.3(2)
C18 C23 H23A 109.5
C18 C23 H23B 109.5
H23A C23 H23B 109.5
C18 C23 H23C 109.5
H23A C23 H23C 109.5
H23B C23 H23C 109.5
C20 C19 C18 122.1(2)
C20 C19 H19 118.9
C18 C19 H19 118.9
C21 C20 C19 117.7(2)
C21 C20 C24 120.6(2)
C19 C20 C24 121.6(3)
C20 C24 H24A 109.5
C20 C24 H24B 109.5
H24A C24 H24B 109.5
C20 C24 H24C 109.5
H24A C24 H24C 109.5
H24B C24 H24C 109.5
C20 C21 C22 122.1(2)
C20 C21 H21 119.0
C22 C21 H21 119.0
C21 C22 C17 119.6(2)
C21 C22 C25 119.4(2)
C17 C22 C25 121.1(2)
C22 C25 H25A 109.5
C22 C25 H25B 109.5
H25A C25 H25B 109.5
C22 C25 H25C 109.5
H25A C25 H25C 109.5
H25B C25 H25C 109.5
C31 C26 C27 119.6(2)
C31 C26 C16 120.1(2)
C27 C26 C16 120.3(2)
C28 C27 C26 118.9(2)
C28 C27 C32 120.2(2)
C26 C27 C32 120.9(2)
C27 C32 H32A 109.5
C27 C32 H32B 109.5
H32A C32 H32B 109.5
C27 C32 H32C 109.5
H32A C32 H32C 109.5
H32B C32 H32C 109.5
C29 C28 C27 122.3(2)
C29 C28 H28 118.8
C27 C28 H28 118.8
C28 C29 C30 118.1(2)
C28 C29 C33 121.2(3)
C30 C29 C33 120.7(3)
C29 C33 H33A 109.5
C29 C33 H33B 109.5
H33A C33 H33B 109.5
C29 C33 H33C 109.5
H33A C33 H33C 109.5
H33B C33 H33C 109.5
C29 C30 C31 121.7(3)
C29 C30 H30 119.1
C31 C30 H30 119.1
C30 C31 C26 119.3(2)
C30 C31 C34 119.9(3)
C26 C31 C34 120.8(2)
C31 C34 H34A 109.5
C31 C34 H34B 109.5
H34A C34 H34B 109.5
C31 C34 H34C 109.5
H34A C34 H34C 109.5
H34B C34 H34C 109.5
C41 O4 Mo1 135.90(15)
O4 C41 C42 117.2(2)
O4 C41 C46 121.3(2)
C42 C41 C46 121.49(19)
C41 C42 C43 118.2(2)
C41 C42 C47 120.99(19)
C43 C42 C47 120.8(2)
C44 C43 C42 121.2(2)
C44 C43 H43 119.4
C42 C43 H43 119.4
C43 C44 C45 119.7(2)
C43 C44 H44 120.1
C45 C44 H44 120.1
C44 C45 C46 120.9(2)
C44 C45 H45 119.5
C46 C45 H45 119.5
C41 C46 C45 118.4(2)
C41 C46 C56 122.9(2)
C45 C46 C56 118.7(2)
C52 C47 C48 119.5(2)
C52 C47 C42 119.6(2)
C48 C47 C42 120.9(2)
C49 C48 C47 119.5(2)
C49 C48 C53 119.8(2)
C47 C48 C53 120.7(2)
C48 C53 H53A 109.5
C48 C53 H53B 109.5
H53A C53 H53B 109.5
C48 C53 H53C 109.5
H53A C53 H53C 109.5
H53B C53 H53C 109.5
C50 C49 C48 121.7(3)
C50 C49 H49 119.2
C48 C49 H49 119.2
C49 C50 C51 118.4(2)
C49 C50 C54 120.7(3)
C51 C50 C54 120.9(3)
C50 C54 H54A 109.5
C50 C54 H54B 109.5
H54A C54 H54B 109.5
C50 C54 H54C 109.5
H54A C54 H54C 109.5
H54B C54 H54C 109.5
C50 C51 C52 121.6(3)
C50 C51 H51 119.2
C52 C51 H51 119.2
C51 C52 C47 119.4(3)
C51 C52 C55 119.8(3)
C47 C52 C55 120.8(3)
C52 C55 H55A 109.5
C52 C55 H55B 109.5
H55A C55 H55B 109.5
C52 C55 H55C 109.5
H55A C55 H55C 109.5
H55B C55 H55C 109.5
C57 C56 C61 120.0(2)
C57 C56 C46 120.0(2)
C61 C56 C46 119.9(2)
C58 C57 C56 119.3(2)
C58 C57 C62 119.1(3)
C56 C57 C62 121.6(3)
C57 C62 H62A 109.5
C57 C62 H62B 109.5
H62A C62 H62B 109.5
C57 C62 H62C 109.5
H62A C62 H62C 109.5
H62B C62 H62C 109.5
C59 C58 C57 121.7(3)
C59 C58 H58 119.1
C57 C58 H58 119.1
C58 C59 C60 118.0(3)
C58 C59 C63 120.9(3)
C60 C59 C63 121.1(3)
C59 C63 H63A 109.5
C59 C63 H63B 109.5
H63A C63 H63B 109.5
C59 C63 H63C 109.5
H63A C63 H63C 109.5
H63B C63 H63C 109.5
C59 C60 C61 122.5(3)
C59 C60 H60 118.8
C61 C60 H60 118.8
C60 C61 C56 118.5(2)
C60 C61 C64 120.8(2)
C56 C61 C64 120.7(2)
C61 C64 H64A 109.5
C61 C64 H64B 109.5
H64A C64 H64B 109.5
C61 C64 H64C 109.5
H64A C64 H64C 109.5
H64B C64 H64C 109.5
C2 C1 Mo1 124.80(18)
C2 C1 H1 117.8(19)
Mo1 C1 H1 117.3(19)
C7 C2 C3 117.9(3)
C7 C2 C1 118.3(3)
C3 C2 C1 123.7(3)
C4 C3 C2 121.2(3)
C4 C3 H3 119.4
C2 C3 H3 119.4
C3 C4 C5 118.9(3)
C3 C4 H4 120.6
C5 C4 H4 120.6
C6 C5 C4 121.4(4)
C6 C5 H5 119.3
C4 C5 H5 119.3
C7 C6 C5 118.1(3)
C7 C6 H6 120.9
C5 C6 H6 120.9
O1 C7 C6 124.3(3)
O1 C7 C2 113.2(2)
C6 C7 C2 122.4(3)
C7 O1 C8 117.3(2)
C7 O1 Mo1 110.71(17)
C8 O1 Mo1 124.07(13)
O1 C8 H8A 109.5
O1 C8 H8B 109.5
H8A C8 H8B 109.5
O1 C8 H8C 109.5
H8A C8 H8C 109.5
H8B C8 H8C 109.5
O2A Mo1A O3A 105.5(5)
O2A Mo1A O4A 108.5(4)
O3A Mo1A O4A 118.6(5)
O2A Mo1A C1A 94.7(4)
O3A Mo1A C1A 115.4(5)
O4A Mo1A C1A 110.9(5)
O2A Mo1A O1A 167.3(4)
O3A Mo1A O1A 83.2(4)
O4A Mo1A O1A 74.1(3)
C1A Mo1A O1A 73.0(3)
C11A O3A Mo1A 140.5(8)
O3A C11A C12A 121.0(7)
O3A C11A C16A 118.9(8)
C12A C11A C16A 120.1(6)
C11A C12A C13A 120.3(7)
C11A C12A C17A 123.4(6)
C13A C12A C17A 116.0(6)
C14A C13A C12A 119.8(8)
C14A C13A H13A 120.1
C12A C13A H13A 120.1
C15A C14A C13A 119.2(8)
C15A C14A H14A 120.4
C13A C14A H14A 120.4
C14A C15A C16A 122.7(8)
C14A C15A H15A 118.6
C16A C15A H15A 118.6
C15A C16A C11A 117.8(7)
C15A C16A C26A 121.5(6)
C11A C16A C26A 120.6(6)
C18A C17A C22A 119.9(7)
C18A C17A C12A 122.5(7)
C22A C17A C12A 117.7(7)
C19A C18A C17A 119.1(8)
C19A C18A C23A 120.1(9)
C17A C18A C23A 120.8(8)
C18A C23A H23D 109.5
C18A C23A H23E 109.5
H23D C23A H23E 109.5
C18A C23A H23F 109.5
H23D C23A H23F 109.5
H23E C23A H23F 109.5
C18A C19A C20A 122.2(8)
C18A C19A H19A 118.9
C20A C19A H19A 118.9
C21A C20A C19A 117.8(8)
C21A C20A C24A 121.5(10)
C19A C20A C24A 120.7(10)
C20A C24A H24D 109.5
C20A C24A H24E 109.5
H24D C24A H24E 109.5
C20A C24A H24F 109.5
H24D C24A H24F 109.5
H24E C24A H24F 109.5
C20A C21A C22A 122.0(8)
C20A C21A H21A 119.0
C22A C21A H21A 119.0
C21A C22A C17A 119.0(8)
C21A C22A C25A 120.4(9)
C17A C22A C25A 120.6(9)
C22A C25A H25D 109.5
C22A C25A H25E 109.5
H25D C25A H25E 109.5
C22A C25A H25F 109.5
H25D C25A H25F 109.5
H25E C25A H25F 109.5
C31A C26A C27A 120.1(7)
C31A C26A C16A 119.4(7)
C27A C26A C16A 120.4(8)
C28A C27A C26A 118.4(7)
C28A C27A C32A 121.7(9)
C26A C27A C32A 119.9(8)
C27A C32A H32D 109.5
C27A C32A H32E 109.5
H32D C32A H32E 109.5
C27A C32A H32F 109.5
H32D C32A H32F 109.5
H32E C32A H32F 109.5
C29A C28A C27A 122.5(8)
C29A C28A H28A 118.8
C27A C28A H28A 118.8
C28A C29A C30A 118.5(8)
C28A C29A C33A 120.9(9)
C30A C29A C33A 120.6(9)
C29A C33A H33D 109.5
C29A C33A H33E 109.5
H33D C33A H33E 109.5
C29A C33A H33F 109.5
H33D C33A H33F 109.5
H33E C33A H33F 109.5
C29A C30A C31A 121.4(8)
C29A C30A H30A 119.3
C31A C30A H30A 119.3
C30A C31A C26A 119.1(8)
C30A C31A C34A 119.1(9)
C26A C31A C34A 121.8(9)
C31A C34A H34D 109.5
C31A C34A H34E 109.5
H34D C34A H34E 109.5
C31A C34A H34F 109.5
H34D C34A H34F 109.5
H34E C34A H34F 109.5
C41A O4A Mo1A 132.2(5)
O4A C41A C42A 119.1(8)
O4A C41A C46A 118.7(8)
C42A C41A C46A 122.1(7)
C41A C42A C43A 118.6(8)
C41A C42A C47A 123.6(7)
C43A C42A C47A 117.7(7)
C44A C43A C42A 120.4(9)
C44A C43A H43A 119.8
C42A C43A H43A 119.8
C43A C44A C45A 119.9(9)
C43A C44A H44A 120.1
C45A C44A H44A 120.1
C44A C45A C46A 121.9(9)
C44A C45A H45A 119.1
C46A C45A H45A 119.1
C41A C46A C45A 117.0(8)
C41A C46A C56A 124.7(7)
C45A C46A C56A 118.3(7)
C48A C47A C52A 119.7(8)
C48A C47A C42A 122.7(8)
C52A C47A C42A 117.5(8)
C49A C48A C47A 119.2(8)
C49A C48A C53A 120.1(9)
C47A C48A C53A 120.7(9)
C48A C53A H53D 109.5
C48A C53A H53E 109.5
H53D C53A H53E 109.5
C48A C53A H53F 109.5
H53D C53A H53F 109.5
H53E C53A H53F 109.5
C50A C49A C48A 122.4(9)
C50A C49A H49A 118.8
C48A C49A H49A 118.8
C49A C50A C51A 117.8(8)
C49A C50A C54A 119.8(10)
C51A C50A C54A 122.4(10)
C50A C54A H54D 109.5
C50A C54A H54E 109.5
H54D C54A H54E 109.5
C50A C54A H54F 109.5
H54D C54A H54F 109.5
H54E C54A H54F 109.5
C50A C51A C52A 121.9(9)
C50A C51A H51A 119.0
C52A C51A H51A 119.0
C51A C52A C47A 119.0(8)
C51A C52A C55A 121.3(10)
C47A C52A C55A 119.7(9)
C52A C55A H55D 109.5
C52A C55A H55E 109.5
H55D C55A H55E 109.5
C52A C55A H55F 109.5
H55D C55A H55F 109.5
H55E C55A H55F 109.5
C57A C56A C61A 118.9(7)
C57A C56A C46A 122.3(9)
C61A C56A C46A 118.8(9)
C58A C57A C56A 119.4(8)
C58A C57A C62A 120.2(9)
C56A C57A C62A 120.4(9)
C57A C62A H62D 109.5
C57A C62A H62E 109.5
H62D C62A H62E 109.5
C57A C62A H62F 109.5
H62D C62A H62F 109.5
H62E C62A H62F 109.5
C59A C58A C57A 122.5(9)
C59A C58A H58A 118.8
C57A C58A H58A 118.8
C58A C59A C60A 117.6(9)
C58A C59A C63A 122.1(11)
C60A C59A C63A 120.3(11)
C59A C63A H63D 109.5
C59A C63A H63E 109.5
H63D C63A H63E 109.5
C59A C63A H63F 109.5
H63D C63A H63F 109.5
H63E C63A H63F 109.5
C59A C60A C61A 122.1(9)
C59A C60A H60A 119.0
C61A C60A H60A 119.0
C60A C61A C56A 119.4(8)
C60A C61A C64A 118.6(9)
C56A C61A C64A 121.8(9)
C61A C64A H64D 109.5
C61A C64A H64E 109.5
H64D C64A H64E 109.5
C61A C64A H64F 109.5
H64D C64A H64F 109.5
H64E C64A H64F 109.5
C2A C1A Mo1A 123.9(7)
C2A C1A H1A 118.0
Mo1A C1A H1A 118.0
C7A C2A C3A 117.4(11)
C7A C2A C1A 117.6(9)
C3A C2A C1A 124.9(11)
C4A C3A C2A 121.3(12)
C4A C3A H3A 119.4
C2A C3A H3A 119.4
C3A C4A C5A 118.7(14)
C3A C4A H4A 120.6
C5A C4A H4A 120.6
C6A C5A C4A 121.3(14)
C6A C5A H5A 119.4
C4A C5A H5A 119.4
C7A C6A C5A 117.7(12)
C7A C6A H6A 121.1
C5A C6A H6A 121.1
C6A C7A C2A 123.2(11)
C6A C7A O1A 121.8(10)
C2A C7A O1A 114.8(9)
C7A O1A C8A 118.5(10)
C7A O1A Mo1A 109.8(6)
C8A O1A Mo1A 123.0(7)
O1A C8A H8A1 109.5
O1A C8A H8A2 109.5
H8A1 C8A H8A2 109.5
O1A C8A H8A3 109.5
H8A1 C8A H8A3 109.5
H8A2 C8A H8A3 109.5
Si2 O5 Si1 143.2(4)
O5 Si1 C71 108.1(4)
O5 Si1 C72 109.4(3)
C71 Si1 C72 110.6(5)
O5 Si1 C73 109.3(4)
C71 Si1 C73 109.1(5)
C72 Si1 C73 110.2(4)
Si1 C71 H71A 109.5
Si1 C71 H71B 109.5
H71A C71 H71B 109.5
Si1 C71 H71C 109.5
H71A C71 H71C 109.5
H71B C71 H71C 109.5
Si1 C72 H72A 109.5
Si1 C72 H72B 109.5
H72A C72 H72B 109.5
Si1 C72 H72C 109.5
H72A C72 H72C 109.5
H72B C72 H72C 109.5
Si1 C73 H73A 109.5
Si1 C73 H73B 109.5
H73A C73 H73B 109.5
Si1 C73 H73C 109.5
H73A C73 H73C 109.5
H73B C73 H73C 109.5
O5 Si2 C76 107.0(3)
O5 Si2 C75 111.1(3)
C76 Si2 C75 111.4(3)
O5 Si2 C74 108.5(3)
C76 Si2 C74 109.3(3)
C75 Si2 C74 109.4(3)
Si2 C74 H74A 109.5
Si2 C74 H74B 109.5
H74A C74 H74B 109.5
Si2 C74 H74C 109.5
H74A C74 H74C 109.5
H74B C74 H74C 109.5
Si2 C75 H75A 109.5
Si2 C75 H75B 109.5
H75A C75 H75B 109.5
Si2 C75 H75C 109.5
H75A C75 H75C 109.5
H75B C75 H75C 109.5
Si2 C76 H76A 109.5
Si2 C76 H76B 109.5
H76A C76 H76B 109.5
Si2 C76 H76C 109.5
H76A C76 H76C 109.5
H76B C76 H76C 109.5
Si2A O5A Si1A 144.9(12)
O5A Si1A C71A 108.9(11)
O5A Si1A C73A 112.3(9)
C71A Si1A C73A 111.6(12)
O5A Si1A C72A 105.8(10)
C71A Si1A C72A 110.7(12)
C73A Si1A C72A 107.4(10)
Si1A C71A H71D 109.5
Si1A C71A H71E 109.5
H71D C71A H71E 109.5
Si1A C71A H71F 109.5
H71D C71A H71F 109.5
H71E C71A H71F 109.5
Si1A C72A H72D 109.5
Si1A C72A H72E 109.5
H72D C72A H72E 109.5
Si1A C72A H72F 109.5
H72D C72A H72F 109.5
H72E C72A H72F 109.5
Si1A C73A H73D 109.5
Si1A C73A H73E 109.5
H73D C73A H73E 109.5
Si1A C73A H73F 109.5
H73D C73A H73F 109.5
H73E C73A H73F 109.5
O5A Si2A C76A 112.0(8)
O5A Si2A C75A 109.1(8)
C76A Si2A C75A 109.5(7)
O5A Si2A C74A 109.0(8)
C76A Si2A C74A 108.4(7)
C75A Si2A C74A 108.8(7)
Si2A C74A H74D 109.5
Si2A C74A H74E 109.5
H74D C74A H74E 109.5
Si2A C74A H74F 109.5
H74D C74A H74F 109.5
H74E C74A H74F 109.5
Si2A C75A H75D 109.5
Si2A C75A H75E 109.5
H75D C75A H75E 109.5
Si2A C75A H75F 109.5
H75D C75A H75F 109.5
H75E C75A H75F 109.5
Si2A C76A H76D 109.5
Si2A C76A H76E 109.5
H76D C76A H76E 109.5
Si2A C76A H76F 109.5
H76D C76A H76F 109.5
H76E C76A H76F 109.5

loop_
_geom_bond_atom_site_label_1
_geom_bond_atom_site_label_2
_geom_bond_distance
O2 Mo1 1.6698(14)
Mo1 O3 1.915(2)
Mo1 O4 1.9295(15)
Mo1 C1 1.933(2)
Mo1 O1 2.4865(17)
O3 C11 1.362(2)
C11 C12 1.403(3)
C11 C16 1.406(3)
C12 C13 1.403(3)
C12 C17 1.492(3)
C13 C14 1.386(3)
C13 H13 0.9500
C14 C15 1.385(3)
C14 H14 0.9500
C15 C16 1.402(3)
C15 H15 0.9500
C16 C26 1.492(3)
C17 C18 1.406(3)
C17 C22 1.410(3)
C18 C19 1.395(3)
C18 C23 1.511(3)
C23 H23A 0.9800
C23 H23B 0.9800
C23 H23C 0.9800
C19 C20 1.392(3)
C19 H19 0.9500
C20 C21 1.391(3)
C20 C24 1.513(3)
C24 H24A 0.9800
C24 H24B 0.9800
C24 H24C 0.9800
C21 C22 1.392(3)
C21 H21 0.9500
C22 C25 1.508(3)
C25 H25A 0.9800
C25 H25B 0.9800
C25 H25C 0.9800
C26 C31 1.402(3)
C26 C27 1.403(3)
C27 C28 1.392(3)
C27 C32 1.511(4)
C32 H32A 0.9800
C32 H32B 0.9800
C32 H32C 0.9800
C28 C29 1.379(4)
C28 H28 0.9500
C29 C30 1.388(3)
C29 C33 1.514(4)
C33 H33A 0.9800
C33 H33B 0.9800
C33 H33C 0.9800
C30 C31 1.393(3)
C30 H30 0.9500
C31 C34 1.505(3)
C34 H34A 0.9800
C34 H34B 0.9800
C34 H34C 0.9800
O4 C41 1.364(2)
C41 C42 1.399(3)
C41 C46 1.402(3)
C42 C43 1.402(3)
C42 C47 1.497(3)
C43 C44 1.385(3)
C43 H43 0.9500
C44 C45 1.387(3)
C44 H44 0.9500
C45 C46 1.404(3)
C45 H45 0.9500
C46 C56 1.494(3)
C47 C52 1.403(3)
C47 C48 1.403(3)
C48 C49 1.393(3)
C48 C53 1.510(3)
C53 H53A 0.9800
C53 H53B 0.9800
C53 H53C 0.9800
C49 C50 1.388(4)
C49 H49 0.9500
C50 C51 1.390(4)
C50 C54 1.512(3)
C54 H54A 0.9800
C54 H54B 0.9800
C54 H54C 0.9800
C51 C52 1.395(3)
C51 H51 0.9500
C52 C55 1.510(4)
C55 H55A 0.9800
C55 H55B 0.9800
C55 H55C 0.9800
C56 C57 1.402(3)
C56 C61 1.404(3)
C57 C58 1.395(3)
C57 C62 1.512(3)
C62 H62A 0.9800
C62 H62B 0.9800
C62 H62C 0.9800
C58 C59 1.384(4)
C58 H58 0.9500
C59 C60 1.387(4)
C59 C63 1.516(3)
C63 H63A 0.9800
C63 H63B 0.9800
C63 H63C 0.9800
C60 C61 1.394(3)
C60 H60 0.9500
C61 C64 1.507(3)
C64 H64A 0.9800
C64 H64B 0.9800
C64 H64C 0.9800
C1 C2 1.459(3)
C1 H1 0.943(17)
C2 C7 1.391(3)
C2 C3 1.403(4)
C3 C4 1.385(4)
C3 H3 0.9500
C4 C5 1.398(4)
C4 H4 0.9500
C5 C6 1.393(4)
C5 H5 0.9500
C6 C7 1.384(4)
C6 H6 0.9500
C7 O1 1.384(3)
O1 C8 1.437(3)
C8 H8A 0.9800
C8 H8B 0.9800
C8 H8C 0.9800
O2A Mo1A 1.684(6)
Mo1A O3A 1.915(6)
Mo1A O4A 1.916(5)
Mo1A C1A 1.925(7)
Mo1A O1A 2.463(6)
O3A C11A 1.360(7)
C11A C12A 1.388(7)
C11A C16A 1.409(6)
C12A C13A 1.412(7)
C12A C17A 1.490(7)
C13A C14A 1.381(7)
C13A H13A 0.9500
C14A C15A 1.379(7)
C14A H14A 0.9500
C15A C16A 1.395(7)
C15A H15A 0.9500
C16A C26A 1.487(7)
C17A C18A 1.395(7)
C17A C22A 1.413(7)
C18A C19A 1.388(7)
C18A C23A 1.512(7)
C23A H23D 0.9800
C23A H23E 0.9800
C23A H23F 0.9800
C19A C20A 1.394(7)
C19A H19A 0.9500
C20A C21A 1.387(7)
C20A C24A 1.512(7)
C24A H24D 0.9800
C24A H24E 0.9800
C24A H24F 0.9800
C21A C22A 1.389(7)
C21A H21A 0.9500
C22A C25A 1.508(7)
C25A H25D 0.9800
C25A H25E 0.9800
C25A H25F 0.9800
C26A C31A 1.400(7)
C26A C27A 1.403(7)
C27A C28A 1.386(7)
C27A C32A 1.509(7)
C32A H32D 0.9800
C32A H32E 0.9800
C32A H32F 0.9800
C28A C29A 1.376(8)
C28A H28A 0.9500
C29A C30A 1.384(7)
C29A C33A 1.513(7)
C33A H33D 0.9800
C33A H33E 0.9800
C33A H33F 0.9800
C30A C31A 1.389(7)
C30A H30A 0.9500
C31A C34A 1.506(7)
C34A H34D 0.9800
C34A H34E 0.9800
C34A H34F 0.9800
O4A C41A 1.369(7)
C41A C42A 1.393(7)
C41A C46A 1.401(7)
C42A C43A 1.409(7)
C42A C47A 1.493(7)
C43A C44A 1.380(8)
C43A H43A 0.9500
C44A C45A 1.382(8)
C44A H44A 0.9500
C45A C46A 1.408(7)
C45A H45A 0.9500
C46A C56A 1.491(7)
C47A C48A 1.394(7)
C47A C52A 1.412(7)
C48A C49A 1.390(7)
C48A C53A 1.508(8)
C53A H53D 0.9800
C53A H53E 0.9800
C53A H53F 0.9800
C49A C50A 1.385(8)
C49A H49A 0.9500
C50A C51A 1.387(8)
C50A C54A 1.513(8)
C54A H54D 0.9800
C54A H54E 0.9800
C54A H54F 0.9800
C51A C52A 1.394(8)
C51A H51A 0.9500
C52A C55A 1.508(8)
C55A H55D 0.9800
C55A H55E 0.9800
C55A H55F 0.9800
C56A C57A 1.401(7)
C56A C61A 1.408(7)
C57A C58A 1.394(8)
C57A C62A 1.511(8)
C62A H62D 0.9800
C62A H62E 0.9800
C62A H62F 0.9800
C58A C59A 1.377(8)
C58A H58A 0.9500
C59A C60A 1.386(8)
C59A C63A 1.516(8)
C63A H63D 0.9800
C63A H63E 0.9800
C63A H63F 0.9800
C60A C61A 1.393(8)
C60A H60A 0.9500
C61A C64A 1.508(8)
C64A H64D 0.9800
C64A H64E 0.9800
C64A H64F 0.9800
C1A C2A 1.467(9)
C1A H1A 0.9500
C2A C7A 1.382(9)
C2A C3A 1.399(10)
C3A C4A 1.387(10)
C3A H3A 0.9500
C4A C5A 1.398(9)
C4A H4A 0.9500
C5A C6A 1.385(10)
C5A H5A 0.9500
C6A C7A 1.380(10)
C6A H6A 0.9500
C7A O1A 1.387(9)
O1A C8A 1.435(8)
C8A H8A1 0.9800
C8A H8A2 0.9800
C8A H8A3 0.9800
O5 Si2 1.633(4)
O5 Si1 1.638(4)
Si1 C71 1.845(5)
Si1 C72 1.849(6)
Si1 C73 1.852(6)
C71 H71A 0.9800
C71 H71B 0.9800
C71 H71C 0.9800
C72 H72A 0.9800
C72 H72B 0.9800
C72 H72C 0.9800
C73 H73A 0.9800
C73 H73B 0.9800
C73 H73C 0.9800
Si2 C76 1.842(5)
Si2 C75 1.842(4)
Si2 C74 1.865(5)
C74 H74A 0.9800
C74 H74B 0.9800
C74 H74C 0.9800
C75 H75A 0.9800
C75 H75B 0.9800
C75 H75C 0.9800
C76 H76A 0.9800
C76 H76B 0.9800
C76 H76C 0.9800
O5A Si2A 1.628(11)
O5A Si1A 1.644(11)
Si1A C71A 1.838(12)
Si1A C73A 1.853(11)
Si1A C72A 1.858(12)
C71A H71D 0.9800
C71A H71E 0.9800
C71A H71F 0.9800
C72A H72D 0.9800
C72A H72E 0.9800
C72A H72F 0.9800
C73A H73D 0.9800
C73A H73E 0.9800
C73A H73F 0.9800
Si2A C76A 1.846(10)
Si2A C75A 1.859(10)
Si2A C74A 1.860(11)
C74A H74D 0.9800
C74A H74E 0.9800
C74A H74F 0.9800
C75A H75D 0.9800
C75A H75E 0.9800
C75A H75F 0.9800
C76A H76D 0.9800
C76A H76E 0.9800
C76A H76F 0.9800
